data_4065809
loop_
_publ_author_name
'Punji, Benudhar'
'Emge, Thomas J.'
'Goldman, Alan S.'

_publ_section_title
;
 A Highly Stable Adamantyl-Substituted Pincer-Ligated Iridium Catalyst for
 Alkane Dehydrogenation
;
_journal_issue 12
_journal_name_full Organometallics
_journal_page_first 2702
_journal_paper_doi 10.1021/om100145q
_journal_volume 29
_journal_year 2010
_chemical_formula_moiety 'C24 H44 Cl P2 Ir, 0.333(C6 H14)'
_chemical_formula_sum 'C26 H48.667 Cl Ir P2'
_chemical_formula_weight 650.91
_chemical_name_systematic
; 
 ? 
;
_space_group_IT_number 170
_symmetry_cell_setting hexagonal
_symmetry_space_group_name_Hall 'P 65'
_symmetry_space_group_name_H-M 'P 65'
_atom_sites_solution_hydrogens geom
_atom_sites_solution_primary direct
_atom_sites_solution_secondary difmap
_audit_creation_method SHELXL-97
_cell_angle_alpha 90.00
_cell_angle_beta 90.00
_cell_angle_gamma 120.00
_cell_formula_units_Z 6
_cell_length_a 16.3160(7)
_cell_length_b 16.3160(7)
_cell_length_c 19.1731(17)
_cell_measurement_reflns_used 8765
_cell_measurement_temperature 100(2)
_cell_measurement_theta_max 30.41
_cell_measurement_theta_min 2.50
_cell_volume 4420.3(5)
_computing_cell_refinement 'Bruker SMART'
_computing_data_collection 'Bruker SMART'
_computing_data_reduction 'Bruker SAINT'
_computing_molecular_graphics 'Bruker SHELXTL'
_computing_publication_material 'Bruker SHELXTL'
_computing_structure_refinement 'SHELXL-97 (Sheldrick, 1997)'
_computing_structure_solution 'SHELXS-97 (Sheldrick, 1990)'
_diffrn_ambient_temperature 100(2)
_diffrn_measured_fraction_theta_full 0.999
_diffrn_measured_fraction_theta_max 0.999
_diffrn_measurement_device_type 'CCD area detector'
_diffrn_measurement_method 'phi and omega scans'
_diffrn_radiation_monochromator graphite
_diffrn_radiation_source 'fine-focus sealed tube'
_diffrn_radiation_type MoK\a
_diffrn_radiation_wavelength 0.71073
_diffrn_reflns_av_R_equivalents 0.0336
_diffrn_reflns_av_sigmaI/netI 0.0428
_diffrn_reflns_limit_h_max 19
_diffrn_reflns_limit_h_min -23
_diffrn_reflns_limit_k_max 23
_diffrn_reflns_limit_k_min -14
_diffrn_reflns_limit_l_max 27
_diffrn_reflns_limit_l_min -24
_diffrn_reflns_number 31285
_diffrn_reflns_theta_full 30.56
_diffrn_reflns_theta_max 30.56
_diffrn_reflns_theta_min 1.79
_diffrn_standards_decay_% 0
_diffrn_standards_interval_time 0
_diffrn_standards_number 0
_exptl_absorpt_coefficient_mu 4.741
_exptl_absorpt_correction_T_max 0.9999
_exptl_absorpt_correction_T_min 0.7134
_exptl_absorpt_correction_type multi-scan
_exptl_crystal_colour dark_red
_exptl_crystal_density_diffrn 1.467
_exptl_crystal_density_method 'not measured'
_exptl_crystal_description hexagonal_prism
_exptl_crystal_F_000 1972
_exptl_crystal_size_max 0.31
_exptl_crystal_size_mid 0.16
_exptl_crystal_size_min 0.12
_refine_diff_density_max 2.887
_refine_diff_density_min -1.856
_refine_diff_density_rms 0.176
_refine_ls_abs_structure_details 'Flack H D (1983), Acta Cryst. A39, 876-881'
_refine_ls_abs_structure_Flack 0.007(8)
_refine_ls_extinction_method none
_refine_ls_goodness_of_fit_ref 1.013
_refine_ls_hydrogen_treatment mixed
_refine_ls_matrix_type full
_refine_ls_number_parameters 299
_refine_ls_number_reflns 8308
_refine_ls_number_restraints 19
_refine_ls_restrained_S_all 1.012
_refine_ls_R_factor_all 0.0451
_refine_ls_R_factor_gt 0.0362
_refine_ls_shift/su_max 0.002
_refine_ls_shift/su_mean 0.000
_refine_ls_structure_factor_coef Fsqd
_refine_ls_weighting_details 'calc w=1/[\s^2^(Fo^2^)+(0.0520P)^2^+1.2000P] where P=(Fo^2^+2Fc^2^)/3'
_refine_ls_weighting_scheme calc
_refine_ls_wR_factor_gt 0.0850
_refine_ls_wR_factor_ref 0.0895
_reflns_number_gt 7254
_reflns_number_total 8308
_reflns_threshold_expression >2sigma(I)
_cod_data_source_file om100145q_si_001.cif
_cod_data_source_block irhf
_cod_depositor_comments
;
The following automatic conversions were performed:

'_symmetry_cell_setting' value 'Hexagonal' changed to 'hexagonal'
according to /home/saulius/struct/CIF-dictionaries/cif_core.dic
dictionary named 'cif_core.dic' version 2.4.1 from 2010-06-29.

Automatic conversion script
Id: cif_fix_values 1715 2011-07-08 13:25:40Z adriana 
;
_cod_original_sg_symbol_H-M P6(5)
_cod_database_code 4065809

loop_
_symmetry_equiv_pos_as_xyz
'x, y, z'
'-y, x-y, z+2/3'
'-x+y, -x, z+1/3'
'-x, -y, z+1/2'
'y, -x+y, z+1/6'
'x-y, x, z+5/6'

loop_
_atom_site_label
_atom_site_type_symbol
_atom_site_fract_x
_atom_site_fract_y
_atom_site_fract_z
_atom_site_U_iso_or_equiv
_atom_site_adp_type
_atom_site_occupancy
_atom_site_symmetry_multiplicity
_atom_site_calc_flag
_atom_site_refinement_flags
_atom_site_disorder_group
Ir1 Ir 0.414967(14) 0.585211(14) 0.1643 0.03247(5) Uani 1 1 d D .
H1 H 0.465(6) 0.634(6) 0.092(2) 0.08(3) Uiso 1 1 d D .
Cl1 Cl 0.50060(11) 0.49923(11) 0.16440(11) 0.0496(3) Uani 1 1 d . .
P1 P 0.27508(10) 0.46755(10) 0.11767(7) 0.0336(3) Uani 1 1 d . .
P2 P 0.53250(10) 0.72515(10) 0.21097(7) 0.0334(3) Uani 1 1 d . .
C1 C 0.3434(4) 0.6562(4) 0.1640(4) 0.0330(8) Uani 1 1 d . .
C2 C 0.2591(4) 0.6250(4) 0.1253(3) 0.0373(11) Uani 1 1 d . .
C3 C 0.2100(4) 0.6745(5) 0.1270(3) 0.0412(12) Uani 1 1 d . .
H3 H 0.1525 0.6510 0.1017 0.049 Uiso 1 1 calc R .
C4 C 0.2430(4) 0.7562(4) 0.1644(4) 0.0449(11) Uani 1 1 d . .
H4 H 0.2087 0.7892 0.1648 0.054 Uiso 1 1 calc R .
C5 C 0.3261(4) 0.7908(4) 0.2017(3) 0.0396(11) Uani 1 1 d . .
H5 H 0.3497 0.8486 0.2268 0.048 Uiso 1 1 calc R .
C6 C 0.3757(4) 0.7418(4) 0.2030(3) 0.0345(10) Uani 1 1 d . .
C7 C 0.2229(4) 0.5359(4) 0.0824(3) 0.0381(11) Uani 1 1 d . .
H7A H 0.2412 0.5522 0.0329 0.046 Uiso 1 1 calc R .
H7B H 0.1530 0.4983 0.0851 0.046 Uiso 1 1 calc R .
C8 C 0.4637(4) 0.7767(4) 0.2462(3) 0.0361(10) Uani 1 1 d . .
H8A H 0.4468 0.7574 0.2955 0.043 Uiso 1 1 calc R .
H8B H 0.5015 0.8466 0.2443 0.043 Uiso 1 1 calc R .
C9 C 0.1883(4) 0.3872(5) 0.1861(3) 0.0425(12) Uani 1 1 d . .
C10 C 0.0944(4) 0.3095(5) 0.1558(3) 0.0532(15) Uani 1 1 d . .
H10A H 0.1049 0.2626 0.1316 0.080 Uiso 1 1 calc R .
H10B H 0.0697 0.3376 0.1227 0.080 Uiso 1 1 calc R .
H10C H 0.0487 0.2786 0.1936 0.080 Uiso 1 1 calc R .
C11 C 0.2356(5) 0.3455(5) 0.2306(3) 0.0500(14) Uani 1 1 d . .
H11A H 0.1914 0.3048 0.2667 0.075 Uiso 1 1 calc R .
H11B H 0.2922 0.3967 0.2527 0.075 Uiso 1 1 calc R .
H11C H 0.2536 0.3080 0.2010 0.075 Uiso 1 1 calc R .
C12 C 0.1648(5) 0.4494(5) 0.2338(3) 0.0518(14) Uani 1 1 d . .
H12A H 0.1265 0.4116 0.2733 0.078 Uiso 1 1 calc R .
H12B H 0.1294 0.4727 0.2071 0.078 Uiso 1 1 calc R .
H12C H 0.2237 0.5031 0.2511 0.078 Uiso 1 1 calc R .
C13 C 0.2795(4) 0.3987(4) 0.0412(3) 0.0368(10) Uani 1 1 d . .
C14 C 0.2996(4) 0.3201(4) 0.0646(3) 0.0431(12) Uani 1 1 d . .
H14A H 0.2447 0.2711 0.0899 0.065 Uiso 1 1 calc R .
H14B H 0.3552 0.3471 0.0952 0.065 Uiso 1 1 calc R .
H14C H 0.3118 0.2920 0.0236 0.065 Uiso 1 1 calc R .
C15 C 0.1898(4) 0.3553(4) -0.0037(4) 0.0410(11) Uani 1 1 d . .
H15A H 0.2008 0.3296 -0.0466 0.061 Uiso 1 1 calc R .
H15B H 0.1738 0.4041 -0.0154 0.061 Uiso 1 1 calc R .
H15C H 0.1374 0.3043 0.0223 0.061 Uiso 1 1 calc R .
C16 C 0.3637(4) 0.4704(4) -0.0038(4) 0.0464(12) Uani 1 1 d . .
H16A H 0.3710 0.4378 -0.0442 0.070 Uiso 1 1 calc R .
H16B H 0.4217 0.4984 0.0242 0.070 Uiso 1 1 calc R .
H16C H 0.3516 0.5204 -0.0199 0.070 Uiso 1 1 calc R .
C17 C 0.6018(4) 0.7213(4) 0.2872(3) 0.0367(10) Uani 1 1 d . .
C18 C 0.6446(4) 0.8106(4) 0.3321(4) 0.0416(11) Uani 1 1 d . .
H18A H 0.6703 0.7997 0.3751 0.062 Uiso 1 1 calc R .
H18B H 0.5955 0.8262 0.3438 0.062 Uiso 1 1 calc R .
H18C H 0.6955 0.8633 0.3062 0.062 Uiso 1 1 calc R .
C19 C 0.5292(4) 0.6360(4) 0.3311(4) 0.0469(12) Uani 1 1 d . .
H19A H 0.5598 0.6311 0.3736 0.070 Uiso 1 1 calc R .
H19B H 0.5059 0.5777 0.3037 0.070 Uiso 1 1 calc R .
H19C H 0.4761 0.6451 0.3436 0.070 Uiso 1 1 calc R .
C20 C 0.6800(4) 0.7006(4) 0.2642(3) 0.0437(12) Uani 1 1 d . .
H20A H 0.7276 0.7540 0.2368 0.066 Uiso 1 1 calc R .
H20B H 0.6522 0.6432 0.2355 0.066 Uiso 1 1 calc R .
H20C H 0.7100 0.6914 0.3054 0.066 Uiso 1 1 calc R .
C21 C 0.6126(5) 0.8128(4) 0.1423(3) 0.0448(13) Uani 1 1 d . .
C22 C 0.6908(5) 0.9063(4) 0.1736(3) 0.0542(15) Uani 1 1 d . .
H22A H 0.7353 0.8943 0.2000 0.081 Uiso 1 1 calc R .
H22B H 0.6623 0.9327 0.2048 0.081 Uiso 1 1 calc R .
H22C H 0.7247 0.9513 0.1359 0.081 Uiso 1 1 calc R .
C23 C 0.6551(5) 0.7654(5) 0.0983(3) 0.0513(14) Uani 1 1 d . .
H23A H 0.6957 0.8093 0.0621 0.077 Uiso 1 1 calc R .
H23B H 0.6041 0.7084 0.0763 0.077 Uiso 1 1 calc R .
H23C H 0.6927 0.7479 0.1281 0.077 Uiso 1 1 calc R .
C24 C 0.5506(5) 0.8352(5) 0.0947(3) 0.0507(14) Uani 1 1 d . .
H24A H 0.5888 0.8754 0.0560 0.076 Uiso 1 1 calc R .
H24B H 0.5249 0.8683 0.1216 0.076 Uiso 1 1 calc R .
H24C H 0.4984 0.7761 0.0761 0.076 Uiso 1 1 calc R .
C25A C -0.0051 -0.0327 0.0052 0.197(11) Uiso 0.17 1 d PD 1
H25A H 0.0367 -0.0043 -0.0351 0.296 Uiso 0.17 1 calc PR 1
H25B H -0.0604 -0.0244 0.0004 0.296 Uiso 0.17 1 calc PR 1
H25C H -0.0260 -0.1004 0.0072 0.296 Uiso 0.17 1 calc PR 1
C26A C 0.0490(18) 0.016(6) 0.0730(12) 0.197(11) Uiso 0.17 1 d PD 1
H26A H 0.0964 -0.0031 0.0837 0.237 Uiso 0.17 1 calc PR 1
H26B H 0.0824 0.0858 0.0674 0.237 Uiso 0.17 1 calc PR 1
C27A C -0.025(2) -0.015(4) 0.1326(6) 0.197(11) Uiso 0.17 1 d PD 1
H27A H -0.0674 -0.0843 0.1316 0.237 Uiso 0.17 1 calc PR 1
H27B H -0.0635 0.0160 0.1271 0.237 Uiso 0.17 1 calc PR 1
C28A C 0.030(4) 0.015(2) 0.2024(7) 0.197(11) Uiso 0.17 1 d PD 1
H28A H 0.0180 0.0616 0.2269 0.237 Uiso 0.17 1 calc PR 1
H28B H 0.0993 0.0454 0.1937 0.237 Uiso 0.17 1 calc PR 1
C29A C -0.004(4) -0.075(3) 0.247(3) 0.197(11) Uiso 0.17 1 d PD 1
H29A H -0.0489 -0.1315 0.2204 0.237 Uiso 0.17 1 calc PR 1
H29B H 0.0504 -0.0822 0.2613 0.237 Uiso 0.17 1 calc PR 1
C30A C -0.053(8) -0.064(7) 0.313(4) 0.197(11) Uiso 0.17 1 d PD 1
H30A H -0.0283 -0.0780 0.3547 0.296 Uiso 0.17 1 calc PR 1
H30B H -0.1217 -0.1077 0.3097 0.296 Uiso 0.17 1 calc PR 1
H30C H -0.0413 0.0013 0.3154 0.296 Uiso 0.17 1 calc PR 1
C25B C -0.0336 0.0243 0.0089 0.197(11) Uiso 0.17 1 d PD 2
H25D H 0.0011 0.0441 -0.0353 0.296 Uiso 0.17 1 calc PR 2
H25E H -0.0580 0.0667 0.0204 0.296 Uiso 0.17 1 calc PR 2
H25F H -0.0864 -0.0406 0.0046 0.296 Uiso 0.17 1 calc PR 2
C26B C 0.0338(17) 0.029(4) 0.0677(13) 0.197(11) Uiso 0.17 1 d PD 2
H26C H 0.0753 0.0052 0.0504 0.237 Uiso 0.17 1 calc PR 2
H26D H 0.0742 0.0950 0.0836 0.237 Uiso 0.17 1 calc PR 2
C27B C -0.028(4) -0.034(3) 0.1286(12) 0.197(11) Uiso 0.17 1 d PD 2
H27C H -0.0311 -0.0957 0.1281 0.237 Uiso 0.17 1 calc PR 2
H27D H -0.0936 -0.0448 0.1242 0.237 Uiso 0.17 1 calc PR 2
C28B C 0.017(8) 0.019(4) 0.1975(12) 0.197(11) Uiso 0.17 1 d PD 2
H28C H 0.0862 0.0441 0.1968 0.237 Uiso 0.17 1 calc PR 2
H28D H 0.0060 0.0735 0.2033 0.237 Uiso 0.17 1 calc PR 2
C29B C -0.030(8) -0.052(5) 0.2581(12) 0.197(11) Uiso 0.17 1 d PD 2
H29C H -0.0103 -0.1007 0.2564 0.237 Uiso 0.17 1 calc PR 2
H29D H -0.0994 -0.0840 0.2545 0.237 Uiso 0.17 1 calc PR 2
C30B C 0.004(10) 0.004(7) 0.3273(12) 0.197(11) Uiso 0.17 1 d PD 2
H30D H -0.0036 -0.0387 0.3655 0.296 Uiso 0.17 1 calc PR 2
H30E H -0.0340 0.0344 0.3369 0.296 Uiso 0.17 1 calc PR 2
H30F H 0.0708 0.0532 0.3232 0.296 Uiso 0.17 1 calc PR 2

loop_
_atom_site_aniso_label
_atom_site_aniso_U_11
_atom_site_aniso_U_22
_atom_site_aniso_U_33
_atom_site_aniso_U_23
_atom_site_aniso_U_13
_atom_site_aniso_U_12
Ir1 0.04350(10) 0.04341(10) 0.01938(7) -0.00315(7) -0.00319(7) 0.02838(8)
Cl1 0.0568(7) 0.0564(7) 0.0524(7) -0.0218(7) -0.0226(7) 0.0410(6)
P1 0.0435(6) 0.0474(7) 0.0179(5) -0.0019(5) -0.0030(5) 0.0287(6)
P2 0.0471(7) 0.0432(6) 0.0182(5) -0.0025(5) -0.0016(5) 0.0289(6)
C1 0.046(2) 0.048(2) 0.0155(16) 0.000(2) 0.0018(19) 0.0313(19)
C2 0.051(3) 0.051(3) 0.017(2) 0.002(2) 0.002(2) 0.031(2)
C3 0.052(3) 0.068(4) 0.018(2) 0.003(2) 0.001(2) 0.041(3)
C4 0.068(3) 0.067(3) 0.025(2) 0.002(3) 0.001(3) 0.052(3)
C5 0.059(3) 0.053(3) 0.019(2) -0.005(2) -0.002(2) 0.037(3)
C6 0.048(3) 0.047(3) 0.019(2) 0.002(2) 0.0022(19) 0.032(2)
C7 0.052(3) 0.053(3) 0.021(2) -0.003(2) -0.009(2) 0.035(3)
C8 0.052(3) 0.049(3) 0.021(2) -0.007(2) -0.003(2) 0.035(2)
C9 0.055(3) 0.067(4) 0.016(2) 0.005(2) 0.002(2) 0.038(3)
C10 0.045(3) 0.071(4) 0.032(3) 0.004(3) 0.002(2) 0.020(3)
C11 0.069(4) 0.060(3) 0.026(3) 0.007(2) 0.000(3) 0.036(3)
C12 0.072(4) 0.073(4) 0.024(3) 0.003(3) 0.008(3) 0.047(3)
C13 0.049(3) 0.049(3) 0.022(2) -0.001(2) 0.000(2) 0.032(2)
C14 0.052(3) 0.053(3) 0.034(3) -0.005(2) -0.006(2) 0.033(3)
C15 0.050(3) 0.056(3) 0.022(2) -0.005(3) -0.005(3) 0.030(2)
C16 0.045(2) 0.066(3) 0.029(3) -0.004(3) 0.005(3) 0.029(2)
C17 0.048(3) 0.052(3) 0.021(2) -0.002(2) -0.005(2) 0.033(2)
C18 0.056(3) 0.052(3) 0.021(2) -0.008(3) -0.006(3) 0.031(2)
C19 0.064(3) 0.049(3) 0.029(3) 0.008(3) -0.002(3) 0.029(2)
C20 0.056(3) 0.054(3) 0.033(3) -0.011(2) -0.011(2) 0.037(3)
C21 0.066(4) 0.053(3) 0.019(2) -0.001(2) -0.001(2) 0.033(3)
C22 0.076(4) 0.045(3) 0.032(3) 0.006(3) 0.006(3) 0.023(3)
C23 0.062(4) 0.074(4) 0.024(3) 0.000(3) 0.004(2) 0.039(3)
C24 0.071(4) 0.067(4) 0.024(3) 0.008(3) 0.000(3) 0.041(3)

loop_
_atom_type_symbol
_atom_type_description
_atom_type_scat_dispersion_real
_atom_type_scat_dispersion_imag
_atom_type_scat_source
C C 0.0033 0.0016 'International Tables Vol C Tables 4.2.6.8 and 6.1.1.4'
H H 0.0000 0.0000 'International Tables Vol C Tables 4.2.6.8 and 6.1.1.4'
Cl Cl 0.1484 0.1585 'International Tables Vol C Tables 4.2.6.8 and 6.1.1.4'
P P 0.1023 0.0942 'International Tables Vol C Tables 4.2.6.8 and 6.1.1.4'
Ir Ir -1.4442 7.9887 'International Tables Vol C Tables 4.2.6.8 and 6.1.1.4'

loop_
_geom_angle_atom_site_label_1
_geom_angle_atom_site_label_2
_geom_angle_atom_site_label_3
_geom_angle
C1 Ir1 P2 82.30(18)
C1 Ir1 P1 81.97(18)
P2 Ir1 P1 164.27(4)
C1 Ir1 Cl1 179.7(2)
P2 Ir1 Cl1 97.95(5)
P1 Ir1 Cl1 97.78(5)
C1 Ir1 H1 90(3)
P2 Ir1 H1 83(3)
P1 Ir1 H1 97(3)
Cl1 Ir1 H1 90(3)
C7 P1 C13 104.2(2)
C7 P1 C9 105.2(3)
C13 P1 C9 111.6(3)
C7 P1 Ir1 101.75(19)
C13 P1 Ir1 119.03(18)
C9 P1 Ir1 113.18(19)
C8 P2 C17 104.2(2)
C8 P2 C21 105.0(3)
C17 P2 C21 111.5(3)
C8 P2 Ir1 101.56(18)
C17 P2 Ir1 119.22(19)
C21 P2 Ir1 113.26(19)
C2 C1 C6 116.2(4)
C2 C1 Ir1 122.3(4)
C6 C1 Ir1 121.5(4)
C3 C2 C1 121.1(5)
C3 C2 C7 120.6(5)
C1 C2 C7 118.3(4)
C4 C3 C2 121.2(5)
C4 C3 H3 119.4
C2 C3 H3 119.4
C3 C4 C5 120.0(4)
C3 C4 H4 120.0
C5 C4 H4 120.0
C4 C5 C6 120.5(5)
C4 C5 H5 119.8
C6 C5 H5 119.8
C5 C6 C1 121.0(5)
C5 C6 C8 120.7(5)
C1 C6 C8 118.2(4)
C2 C7 P1 107.9(4)
C2 C7 H7A 110.1
P1 C7 H7A 110.1
C2 C7 H7B 110.1
P1 C7 H7B 110.1
H7A C7 H7B 108.4
C6 C8 P2 108.1(3)
C6 C8 H8A 110.1
P2 C8 H8A 110.1
C6 C8 H8B 110.1
P2 C8 H8B 110.1
H8A C8 H8B 108.4
C11 C9 C10 111.3(6)
C11 C9 C12 108.0(5)
C10 C9 C12 107.1(5)
C11 C9 P1 109.1(4)
C10 C9 P1 113.7(4)
C12 C9 P1 107.4(4)
C9 C10 H10A 109.5
C9 C10 H10B 109.5
H10A C10 H10B 109.5
C9 C10 H10C 109.5
H10A C10 H10C 109.5
H10B C10 H10C 109.5
C9 C11 H11A 109.5
C9 C11 H11B 109.5
H11A C11 H11B 109.5
C9 C11 H11C 109.5
H11A C11 H11C 109.5
H11B C11 H11C 109.5
C9 C12 H12A 109.5
C9 C12 H12B 109.5
H12A C12 H12B 109.5
C9 C12 H12C 109.5
H12A C12 H12C 109.5
H12B C12 H12C 109.5
C15 C13 C14 109.3(5)
C15 C13 C16 108.5(5)
C14 C13 C16 108.2(4)
C15 C13 P1 113.8(4)
C14 C13 P1 111.1(4)
C16 C13 P1 105.6(4)
C13 C14 H14A 109.5
C13 C14 H14B 109.5
H14A C14 H14B 109.5
C13 C14 H14C 109.5
H14A C14 H14C 109.5
H14B C14 H14C 109.5
C13 C15 H15A 109.5
C13 C15 H15B 109.5
H15A C15 H15B 109.5
C13 C15 H15C 109.5
H15A C15 H15C 109.5
H15B C15 H15C 109.5
C13 C16 H16A 109.5
C13 C16 H16B 109.5
H16A C16 H16B 109.5
C13 C16 H16C 109.5
H16A C16 H16C 109.5
H16B C16 H16C 109.5
C18 C17 C20 109.7(5)
C18 C17 C19 109.4(5)
C20 C17 C19 107.7(5)
C18 C17 P2 113.9(4)
C20 C17 P2 111.4(4)
C19 C17 P2 104.5(4)
C17 C18 H18A 109.5
C17 C18 H18B 109.5
H18A C18 H18B 109.5
C17 C18 H18C 109.5
H18A C18 H18C 109.5
H18B C18 H18C 109.5
C17 C19 H19A 109.5
C17 C19 H19B 109.5
H19A C19 H19B 109.5
C17 C19 H19C 109.5
H19A C19 H19C 109.5
H19B C19 H19C 109.5
C17 C20 H20A 109.5
C17 C20 H20B 109.5
H20A C20 H20B 109.5
C17 C20 H20C 109.5
H20A C20 H20C 109.5
H20B C20 H20C 109.5
C23 C21 C24 108.2(5)
C23 C21 C22 110.9(6)
C24 C21 C22 108.3(5)
C23 C21 P2 108.5(4)
C24 C21 P2 107.6(4)
C22 C21 P2 113.1(4)
C21 C22 H22A 109.5
C21 C22 H22B 109.5
H22A C22 H22B 109.5
C21 C22 H22C 109.5
H22A C22 H22C 109.5
H22B C22 H22C 109.5
C21 C23 H23A 109.5
C21 C23 H23B 109.5
H23A C23 H23B 109.5
C21 C23 H23C 109.5
H23A C23 H23C 109.5
H23B C23 H23C 109.5
C21 C24 H24A 109.5
C21 C24 H24B 109.5
H24A C24 H24B 109.5
C21 C24 H24C 109.5
H24A C24 H24C 109.5
H24B C24 H24C 109.5
C26A C25A H25A 109.5
C26A C25A H25B 109.5
H25A C25A H25B 109.5
C26A C25A H25C 109.5
H25A C25A H25C 109.5
H25B C25A H25C 109.5
C27A C26A C25A 107.50(10)
C27A C26A H26A 110.2
C25A C26A H26A 110.2
C27A C26A H26B 110.2
C25A C26A H26B 110.2
H26A C26A H26B 108.5
C26A C27A C28A 107.50(10)
C26A C27A H27A 110.2
C28A C27A H27A 110.2
C26A C27A H27B 110.2
C28A C27A H27B 110.2
H27A C27A H27B 108.5
C27A C28A C29A 107.50(10)
C27A C28A H28A 110.2
C29A C28A H28A 110.2
C27A C28A H28B 110.2
C29A C28A H28B 110.2
H28A C28A H28B 108.5
C30A C29A C28A 107.50(10)
C30A C29A H29A 110.2
C28A C29A H29A 110.2
C30A C29A H29B 110.2
C28A C29A H29B 110.2
H29A C29A H29B 108.5
C29A C30A H30A 109.5
C29A C30A H30B 109.5
H30A C30A H30B 109.5
C29A C30A H30C 109.5
H30A C30A H30C 109.5
H30B C30A H30C 109.5
C26B C25B H25D 109.5
C26B C25B H25E 109.5
H25D C25B H25E 109.5
C26B C25B H25F 109.5
H25D C25B H25F 109.5
H25E C25B H25F 109.5
C27B C26B C25B 107.50(10)
C27B C26B H26C 110.2
C25B C26B H26C 110.2
C27B C26B H26D 110.2
C25B C26B H26D 110.2
H26C C26B H26D 108.5
C26B C27B C28B 107.50(10)
C26B C27B H27C 110.2
C28B C27B H27C 110.2
C26B C27B H27D 110.2
C28B C27B H27D 110.2
H27C C27B H27D 108.5
C29B C28B C27B 107.50(10)
C29B C28B H28C 110.2
C27B C28B H28C 110.2
C29B C28B H28D 110.2
C27B C28B H28D 110.2
H28C C28B H28D 108.5
C28B C29B C30B 107.50(10)
C28B C29B H29C 110.2
C30B C29B H29C 110.2
C28B C29B H29D 110.2
C30B C29B H29D 110.2
H29C C29B H29D 108.5
C29B C30B H30D 109.5
C29B C30B H30E 109.5
H30D C30B H30E 109.5
C29B C30B H30F 109.5
H30D C30B H30F 109.5
H30E C30B H30F 109.5

loop_
_geom_bond_atom_site_label_1
_geom_bond_atom_site_label_2
_geom_bond_distance
_geom_bond_site_symmetry_2
Ir1 C1 2.014(4) .
Ir1 P2 2.3048(14) .
Ir1 P1 2.3051(14) .
Ir1 Cl1 2.4250(12) .
Ir1 H1 1.60(6) .
P1 C7 1.838(5) .
P1 C13 1.869(5) .
P1 C9 1.895(6) .
P2 C8 1.835(5) .
P2 C17 1.869(5) .
P2 C21 1.902(6) .
C1 C2 1.415(8) .
C1 C6 1.432(8) .
C2 C3 1.394(8) .
C2 C7 1.509(8) .
C3 C4 1.365(9) .
C3 H3 0.9500 .
C4 C5 1.379(9) .
C4 H4 0.9500 .
C5 C6 1.394(7) .
C5 H5 0.9500 .
C6 C8 1.503(7) .
C7 H7A 0.9900 .
C7 H7B 0.9900 .
C8 H8A 0.9900 .
C8 H8B 0.9900 .
C9 C11 1.520(8) .
C9 C10 1.532(9) .
C9 C12 1.548(8) .
C10 H10A 0.9800 .
C10 H10B 0.9800 .
C10 H10C 0.9800 .
C11 H11A 0.9800 .
C11 H11B 0.9800 .
C11 H11C 0.9800 .
C12 H12A 0.9800 .
C12 H12B 0.9800 .
C12 H12C 0.9800 .
C13 C15 1.532(8) .
C13 C14 1.543(7) .
C13 C16 1.547(8) .
C14 H14A 0.9800 .
C14 H14B 0.9800 .
C14 H14C 0.9800 .
C15 H15A 0.9800 .
C15 H15B 0.9800 .
C15 H15C 0.9800 .
C16 H16A 0.9800 .
C16 H16B 0.9800 .
C16 H16C 0.9800 .
C17 C18 1.527(8) .
C17 C20 1.539(8) .
C17 C19 1.549(8) .
C18 H18A 0.9800 .
C18 H18B 0.9800 .
C18 H18C 0.9800 .
C19 H19A 0.9800 .
C19 H19B 0.9800 .
C19 H19C 0.9800 .
C20 H20A 0.9800 .
C20 H20B 0.9800 .
C20 H20C 0.9800 .
C21 C23 1.525(8) .
C21 C24 1.537(9) .
C21 C22 1.539(9) .
C22 H22A 0.9800 .
C22 H22B 0.9800 .
C22 H22C 0.9800 .
C23 H23A 0.9800 .
C23 H23B 0.9800 .
C23 H23C 0.9800 .
C24 H24A 0.9800 .
C24 H24B 0.9800 .
C24 H24C 0.9800 .
C25A C26A 1.5500(10) .
C25A H25A 0.9800 .
C25A H25B 0.9800 .
C25A H25C 0.9800 .
C26A C27A 1.5500(10) .
C26A H26A 0.9900 .
C26A H26B 0.9900 .
C27A C28A 1.5500(10) .
C27A H27A 0.9900 .
C27A H27B 0.9900 .
C28A C29A 1.5500(10) .
C28A H28A 0.9900 .
C28A H28B 0.9900 .
C29A C30A 1.5500(10) .
C29A H29A 0.9900 .
C29A H29B 0.9900 .
C30A C29A 1.97(6) 5
C30A H30A 0.9800 .
C30A H30B 0.9800 .
C30A H30C 0.9800 .
C25B C26B 1.5500(10) .
C25B H25D 0.9800 .
C25B H25E 0.9800 .
C25B H25F 0.9800 .
C26B C27B 1.5500(10) .
C26B H26C 0.9900 .
C26B H26D 0.9900 .
C27B C28B 1.5500(10) .
C27B H27C 0.9900 .
C27B H27D 0.9900 .
C28B C29B 1.5500(10) .
C28B H28C 0.9900 .
C28B H28D 0.9900 .
C29B C30B 1.5500(11) .
C29B H29C 0.9900 .
C29B H29D 0.9900 .
C30B C29B 2.03(5) 5
C30B H30D 0.9800 .
C30B H30E 0.9800 .
C30B H30F 0.9800 .

loop_
_geom_torsion_atom_site_label_1
_geom_torsion_atom_site_label_2
_geom_torsion_atom_site_label_3
_geom_torsion_atom_site_label_4
_geom_torsion
C1 Ir1 P1 C7 21.9(3)
P2 Ir1 P1 C7 22.0(3)
Cl1 Ir1 P1 C7 -158.1(2)
C1 Ir1 P1 C13 135.5(3)
P2 Ir1 P1 C13 135.6(2)
Cl1 Ir1 P1 C13 -44.4(2)
C1 Ir1 P1 C9 -90.5(3)
P2 Ir1 P1 C9 -90.4(3)
Cl1 Ir1 P1 C9 89.6(2)
C1 Ir1 P2 C8 22.2(3)
P1 Ir1 P2 C8 22.1(3)
Cl1 Ir1 P2 C8 -157.83(19)
C1 Ir1 P2 C17 136.0(3)
P1 Ir1 P2 C17 135.9(2)
Cl1 Ir1 P2 C17 -44.1(2)
C1 Ir1 P2 C21 -89.8(3)
P1 Ir1 P2 C21 -89.9(3)
Cl1 Ir1 P2 C21 90.1(2)
P2 Ir1 C1 C2 164.9(5)
P1 Ir1 C1 C2 -15.1(5)
Cl1 Ir1 C1 C2 0(56)
P2 Ir1 C1 C6 -14.8(5)
P1 Ir1 C1 C6 165.1(5)
Cl1 Ir1 C1 C6 -179(100)
C6 C1 C2 C3 -1.5(9)
Ir1 C1 C2 C3 178.8(4)
C6 C1 C2 C7 179.1(5)
Ir1 C1 C2 C7 -0.6(8)
C1 C2 C3 C4 1.9(8)
C7 C2 C3 C4 -178.7(6)
C2 C3 C4 C5 -0.3(10)
C3 C4 C5 C6 -1.6(10)
C4 C5 C6 C1 2.0(8)
C4 C5 C6 C8 -177.1(6)
C2 C1 C6 C5 -0.5(9)
Ir1 C1 C6 C5 179.3(4)
C2 C1 C6 C8 178.7(5)
Ir1 C1 C6 C8 -1.6(8)
C3 C2 C7 P1 -158.5(4)
C1 C2 C7 P1 20.9(7)
C13 P1 C7 C2 -152.2(4)
C9 P1 C7 C2 90.4(4)
Ir1 P1 C7 C2 -27.9(4)
C5 C6 C8 P2 -158.8(4)
C1 C6 C8 P2 22.1(6)
C17 P2 C8 C6 -153.2(4)
C21 P2 C8 C6 89.4(4)
Ir1 P2 C8 C6 -28.7(4)
C7 P1 C9 C11 -166.2(4)
C13 P1 C9 C11 81.5(5)
Ir1 P1 C9 C11 -56.0(5)
C7 P1 C9 C10 69.0(5)
C13 P1 C9 C10 -43.3(5)
Ir1 P1 C9 C10 179.2(4)
C7 P1 C9 C12 -49.3(4)
C13 P1 C9 C12 -161.7(4)
Ir1 P1 C9 C12 60.9(4)
C7 P1 C13 C15 -42.9(5)
C9 P1 C13 C15 70.1(4)
Ir1 P1 C13 C15 -155.2(3)
C7 P1 C13 C14 -166.7(4)
C9 P1 C13 C14 -53.8(5)
Ir1 P1 C13 C14 80.9(4)
C7 P1 C13 C16 76.1(4)
C9 P1 C13 C16 -170.9(4)
Ir1 P1 C13 C16 -36.2(4)
C8 P2 C17 C18 -42.7(5)
C21 P2 C17 C18 70.1(5)
Ir1 P2 C17 C18 -155.0(3)
C8 P2 C17 C20 -167.4(4)
C21 P2 C17 C20 -54.7(5)
Ir1 P2 C17 C20 80.3(4)
C8 P2 C17 C19 76.6(4)
C21 P2 C17 C19 -170.7(4)
Ir1 P2 C17 C19 -35.7(4)
C8 P2 C21 C23 -166.6(4)
C17 P2 C21 C23 81.1(5)
Ir1 P2 C21 C23 -56.7(5)
C8 P2 C21 C24 -49.7(5)
C17 P2 C21 C24 -162.0(4)
Ir1 P2 C21 C24 60.2(4)
C8 P2 C21 C22 69.9(5)
C17 P2 C21 C22 -42.4(5)
Ir1 P2 C21 C22 179.8(4)
C25A C26A C27A C28A 168(5)
C26A C27A C28A C29A -122(6)
C27A C28A C29A C30A -116(6)
C25B C26B C27B C28B -139(6)
C26B C27B C28B C29B -166(8)
C27B C28B C29B C30B -171(11)
